data_7203805
loop_
_publ_author_name
'Dias, Jo\~ao C.'
'Ribas, Xavi'
'Morgado, Jorge'
'Sei\,ca, Jo\~ao'
'Lopes, Elsa B.'
'Santos, Isabel C.'
'Henriques, Rui T.'
'Almeida, Manuel'
'Wurst, Klaus'
'Foury-Leylekian, Pascale'
'Canadell, Enric'
'Vidal-Gancedo, Jos\'e'
'Veciana, Jaume'
'Rovira, Concepci\'o'

_publ_section_title
;
 Multistability in a family of DT--TTF organic radical based compounds
 (DT--TTF)4[M(L)2]3 (M = Au, Cu; L = pds, pdt, bdt)
;
_journal_issue 31
_journal_name_full 'Journal of Materials Chemistry'
_journal_page_first 3187
_journal_paper_doi 10.1039/b505724h
_journal_volume 15
_journal_year 2005
_chemical_formula_sum 'C64 H28 Cu3 N12 S24 Se12'
_chemical_formula_weight 2872.56
_chemical_name_systematic
;
?
;
_space_group_IT_number 9
_symmetry_cell_setting monoclinic
_symmetry_space_group_name_Hall 'C -2yc'
_symmetry_space_group_name_H-M 'C 1 c 1'
_atom_sites_solution_hydrogens geom
_atom_sites_solution_primary direct
_atom_sites_solution_secondary difmap
_audit_creation_method SHELXL-97
_cell_angle_alpha 90.00
_cell_angle_beta 98.853(2)
_cell_angle_gamma 90.00
_cell_formula_units_Z 4
_cell_length_a 32.8784(2)
_cell_length_b 9.6280(4)
_cell_length_c 26.7125(8)
_cell_measurement_reflns_used 93377
_cell_measurement_temperature 233(2)
_cell_measurement_theta_max 24.0
_cell_measurement_theta_min 1.0
_cell_volume 8355.2(4)
_computing_data_collection KappaCCD
_computing_data_reduction 'DENZO and SCALEPACK'
_computing_structure_refinement 'SHELXL-97 (Sheldrick, 1997)'
_computing_structure_solution 'SHELXS-97 (Sheldrick, 1990)'
_diffrn_ambient_temperature 233(2)
_diffrn_measured_fraction_theta_full 0.999
_diffrn_measured_fraction_theta_max 0.999
_diffrn_measurement_device_type KappaCCD
_diffrn_measurement_method 'phi- and omega-scans'
_diffrn_radiation_monochromator graphite
_diffrn_radiation_source 'fine-focus sealed tube'
_diffrn_radiation_type MoK\a
_diffrn_radiation_wavelength 0.71073
_diffrn_reflns_av_R_equivalents 0.0588
_diffrn_reflns_av_sigmaI/netI 0.0776
_diffrn_reflns_limit_h_max 35
_diffrn_reflns_limit_h_min -35
_diffrn_reflns_limit_k_max 10
_diffrn_reflns_limit_k_min -10
_diffrn_reflns_limit_l_max 28
_diffrn_reflns_limit_l_min -28
_diffrn_reflns_number 19605
_diffrn_reflns_theta_full 22.50
_diffrn_reflns_theta_max 22.50
_diffrn_reflns_theta_min 1.83
_diffrn_standards_decay_% 0
_exptl_absorpt_coefficient_mu 6.636
_exptl_absorpt_correction_type none
_exptl_crystal_colour black
_exptl_crystal_density_diffrn 2.284
_exptl_crystal_density_method 'not measured'
_exptl_crystal_description plate
_exptl_crystal_F_000 5500
_exptl_crystal_size_max 0.14
_exptl_crystal_size_mid 0.06
_exptl_crystal_size_min 0.03
_refine_diff_density_max 0.598
_refine_diff_density_min -0.626
_refine_diff_density_rms 0.116
_refine_ls_abs_structure_details 'Flack H D (1983), Acta Cryst. A39, 876-881'
_refine_ls_abs_structure_Flack 0.382(11)
_refine_ls_extinction_method none
_refine_ls_goodness_of_fit_ref 1.023
_refine_ls_hydrogen_treatment riding
_refine_ls_matrix_type full
_refine_ls_number_parameters 717
_refine_ls_number_reflns 10768
_refine_ls_number_restraints 2
_refine_ls_restrained_S_all 1.022
_refine_ls_R_factor_all 0.0764
_refine_ls_R_factor_gt 0.0496
_refine_ls_shift/su_max 0.003
_refine_ls_shift/su_mean 0.000
_refine_ls_structure_factor_coef Fsqd
_refine_ls_weighting_details 'calc w=1/[\s^2^(Fo^2^)+(0.0240P)^2^+79.3052P] where P=(Fo^2^+2Fc^2^)/3'
_refine_ls_weighting_scheme calc
_refine_ls_wR_factor_gt 0.0888
_refine_ls_wR_factor_ref 0.0966
_reflns_number_gt 8500
_reflns_number_total 10768
_reflns_threshold_expression >2sigma(I)
_cod_data_source_file b505724h.txt
_cod_data_source_block 3cor
_cod_original_sg_symbol_H-M Cc
_cod_database_code 7203805

loop_
_symmetry_equiv_pos_as_xyz
'x, y, z'
'x, -y, z+1/2'
'x+1/2, y+1/2, z'
'x+1/2, -y+1/2, z+1/2'

loop_
_atom_site_label
_atom_site_type_symbol
_atom_site_fract_x
_atom_site_fract_y
_atom_site_fract_z
_atom_site_U_iso_or_equiv
_atom_site_adp_type
_atom_site_occupancy
_atom_site_symmetry_multiplicity
_atom_site_calc_flag
_atom_site_refinement_flags
_atom_site_disorder_assembly
_atom_site_disorder_group
Cu1 Cu 0.73032(5) 0.29292(15) 0.46507(6) 0.0266(4) Uani 1 1 d . . .
Cu2 Cu 0.65615(5) 0.11435(15) 0.69857(6) 0.0279(4) Uani 1 1 d . . .
Cu3 Cu 0.44339(6) 0.67276(16) 0.83947(8) 0.0399(5) Uani 1 1 d . . .
Se1 Se 0.67646(4) 0.34076(14) 0.40222(5) 0.0334(4) Uani 1 1 d . . .
Se2 Se 0.68708(4) 0.24591(13) 0.52268(5) 0.0338(4) Uani 1 1 d . . .
Se3 Se 0.77203(4) 0.35120(15) 0.40682(6) 0.0370(4) Uani 1 1 d . . .
Se4 Se 0.78488(4) 0.23822(14) 0.52716(5) 0.0349(4) Uani 1 1 d . . .
Se5 Se 0.60132(4) 0.04401(14) 0.63959(5) 0.0348(4) Uani 1 1 d . . .
Se6 Se 0.61438(4) 0.18645(14) 0.75523(5) 0.0367(4) Uani 1 1 d . . .
Se7 Se 0.69955(4) 0.04637(13) 0.64347(5) 0.0318(3) Uani 1 1 d . . .
Se8 Se 0.70987(4) 0.18277(14) 0.75873(5) 0.0340(4) Uani 1 1 d . . .
Se9 Se 0.44104(5) 0.87207(15) 0.88655(6) 0.0465(4) Uani 1 1 d . . .
Se10 Se 0.45145(5) 0.53191(15) 0.91027(7) 0.0552(5) Uani 1 1 d . . .
Se11 Se 0.43675(5) 0.81779(15) 0.77060(6) 0.0477(4) Uani 1 1 d . . .
Se12 Se 0.44385(5) 0.47585(15) 0.79139(7) 0.0589(5) Uani 1 1 d . . .
S1 S 0.62749(11) 0.6667(3) 0.38162(14) 0.0282(9) Uani 1 1 d . . .
S2 S 0.50512(11) 0.8190(4) 0.36841(16) 0.0447(10) Uani 1 1 d . . .
S3 S 0.62728(10) 0.9732(3) 0.39004(14) 0.0313(9) Uani 1 1 d . . .
S4 S 0.72556(11) 0.6730(3) 0.38740(14) 0.0281(9) Uani 1 1 d . . .
S5 S 0.84497(11) 0.8376(4) 0.38490(17) 0.0445(10) Uani 1 1 d . . .
S6 S 0.72412(10) 0.9795(3) 0.39372(14) 0.0338(9) Uani 1 1 d . . .
S7 S 0.63837(11) 0.6132(3) 0.50796(14) 0.0345(9) Uani 1 1 d . . .
S8 S 0.51727(12) 0.7625(4) 0.51070(17) 0.0524(11) Uani 1 1 d . . .
S9 S 0.63914(10) 0.9182(3) 0.52057(13) 0.0298(9) Uani 1 1 d . . .
S10 S 0.73490(11) 0.6103(3) 0.51339(14) 0.0348(9) Uani 1 1 d . . .
S11 S 0.85792(11) 0.7527(4) 0.52633(17) 0.0477(11) Uani 1 1 d . . .
S12 S 0.73754(11) 0.9166(3) 0.52489(14) 0.0337(9) Uani 1 1 d . . .
S13 S 0.65109(11) 0.4122(3) 0.63105(15) 0.0377(9) Uani 1 1 d . . .
S14 S 0.52899(11) 0.5507(4) 0.63630(17) 0.0477(11) Uani 1 1 d . . .
S15 S 0.64957(11) 0.7183(3) 0.64433(14) 0.0298(8) Uani 1 1 d . . .
S16 S 0.74763(10) 0.4172(3) 0.63751(15) 0.0378(9) Uani 1 1 d . . .
S17 S 0.87078(12) 0.5673(4) 0.65588(16) 0.0474(11) Uani 1 1 d . . .
S18 S 0.74892(10) 0.7242(3) 0.64910(14) 0.0329(9) Uani 1 1 d . . .
S19 S 0.65972(10) 0.5164(3) 0.76762(14) 0.0312(9) Uani 1 1 d . . .
S20 S 0.54013(11) 0.6739(3) 0.77651(17) 0.0429(10) Uani 1 1 d . . .
S21 S 0.66130(11) 0.8250(3) 0.77487(15) 0.0305(9) Uani 1 1 d . . .
S22 S 0.75754(10) 0.5132(3) 0.77406(14) 0.0318(9) Uani 1 1 d . . .
S23 S 0.88073(11) 0.6636(4) 0.79453(16) 0.0422(10) Uani 1 1 d . . .
S24 S 0.75851(12) 0.8217(3) 0.77979(15) 0.0345(10) Uani 1 1 d . . .
N1 N 0.5925(4) 0.3406(12) 0.4066(5) 0.048(3) Uani 1 1 d . . .
N2 N 0.6016(4) 0.2363(12) 0.5065(5) 0.047(3) Uani 1 1 d . . .
N3 N 0.8560(4) 0.3379(12) 0.4176(5) 0.048(4) Uani 1 1 d . . .
N4 N 0.8672(3) 0.2192(13) 0.5153(5) 0.051(4) Uani 1 1 d . . .
N5 N 0.5193(4) 0.0287(12) 0.6516(5) 0.046(3) Uani 1 1 d . . .
N6 N 0.5293(4) 0.1759(12) 0.7457(5) 0.045(3) Uani 1 1 d . . .
N7 N 0.7842(3) 0.0456(11) 0.6582(5) 0.037(3) Uani 1 1 d . . .
N8 N 0.7930(4) 0.1761(11) 0.7540(5) 0.047(4) Uani 1 1 d . . .
N9 N 0.4577(4) 0.8987(14) 0.9896(6) 0.060(4) Uani 1 1 d . . .
N10 N 0.4649(4) 0.6138(16) 1.0126(6) 0.070(5) Uani 1 1 d . . .
N11 N 0.4248(4) 0.7417(17) 0.6694(6) 0.074(5) Uani 1 1 d . . .
N12 N 0.4279(3) 0.4525(15) 0.6880(6) 0.071(5) Uani 1 1 d . . .
C1 C 0.6296(4) 0.3134(13) 0.4360(5) 0.033(3) Uiso 1 1 d . . .
C2 C 0.6344(4) 0.2669(13) 0.4833(5) 0.033(3) Uiso 1 1 d . . .
C3 C 0.5656(5) 0.2618(16) 0.4762(6) 0.057(4) Uiso 1 1 d . . .
H3 H 0.5414 0.2437 0.4898 0.069 Uiso 1 1 calc . . .
C4 C 0.5608(5) 0.3100(14) 0.4290(6) 0.043(4) Uiso 1 1 d . . .
H4 H 0.5341 0.3225 0.4113 0.051 Uiso 1 1 calc . . .
C5 C 0.8253(4) 0.3120(12) 0.4428(5) 0.029(3) Uiso 1 1 d . . .
C6 C 0.8299(4) 0.2592(13) 0.4915(5) 0.034(3) Uiso 1 1 d . . .
C7 C 0.8985(5) 0.2409(16) 0.4894(7) 0.058(5) Uiso 1 1 d . . .
H7 H 0.9251 0.2134 0.5042 0.070 Uiso 1 1 calc . . .
C8 C 0.8935(5) 0.3014(15) 0.4424(6) 0.052(4) Uiso 1 1 d . . .
H8 H 0.9168 0.3181 0.4269 0.063 Uiso 1 1 calc . . .
C9 C 0.5561(4) 0.0764(12) 0.6753(5) 0.028(3) Uiso 1 1 d . . .
C10 C 0.5615(4) 0.1420(12) 0.7198(5) 0.033(3) Uiso 1 1 d . . .
C11 C 0.4918(6) 0.1333(17) 0.7205(7) 0.063(5) Uiso 1 1 d . . .
H11 H 0.4679 0.1553 0.7342 0.076 Uiso 1 1 calc . . .
C12 C 0.4883(5) 0.0605(16) 0.6767(7) 0.061(5) Uiso 1 1 d . . .
H12 H 0.4618 0.0298 0.6627 0.073 Uiso 1 1 calc . . .
C13 C 0.7521(4) 0.0831(13) 0.6801(5) 0.032(3) Uiso 1 1 d . . .
C14 C 0.7562(4) 0.1451(12) 0.7279(5) 0.026(3) Uiso 1 1 d . . .
C15 C 0.8251(5) 0.1389(15) 0.7283(6) 0.050(4) Uiso 1 1 d . . .
H15 H 0.8518 0.1591 0.7447 0.060 Uiso 1 1 calc . . .
C16 C 0.8224(5) 0.0797(14) 0.6845(6) 0.046(4) Uiso 1 1 d . . .
H16 H 0.8463 0.0599 0.6706 0.056 Uiso 1 1 calc . . .
C17 C 0.4534(4) 0.8008(16) 0.9532(6) 0.047(4) Uiso 1 1 d . . .
C18 C 0.4570(4) 0.6654(14) 0.9645(6) 0.046(4) Uiso 1 1 d . . .
C19 C 0.4687(6) 0.715(2) 1.0481(7) 0.073(5) Uiso 1 1 d . . .
H19 H 0.4737 0.6888 1.0824 0.087 Uiso 1 1 calc . . .
C20 C 0.4658(6) 0.8497(19) 1.0375(7) 0.075(5) Uiso 1 1 d . . .
H20 H 0.4696 0.9136 1.0644 0.090 Uiso 1 1 calc . . .
C21 C 0.4310(4) 0.6895(14) 0.7163(6) 0.041(4) Uiso 1 1 d . . .
C22 C 0.4335(5) 0.5460(16) 0.7275(6) 0.057(4) Uiso 1 1 d . . .
C23 C 0.4209(6) 0.513(2) 0.6406(8) 0.079(6) Uiso 1 1 d . . .
H23 H 0.4172 0.4533 0.6125 0.095 Uiso 1 1 calc . . .
C24 C 0.4190(6) 0.646(2) 0.6311(8) 0.081(6) Uiso 1 1 d . . .
H24 H 0.4135 0.6762 0.5973 0.097 Uiso 1 1 calc . . .
C25 C 0.6555(4) 0.8206(12) 0.3878(5) 0.028(3) Uiso 1 1 d . . .
C26 C 0.5797(4) 0.7460(12) 0.3777(4) 0.024(3) Uiso 1 1 d . . .
C27 C 0.5415(4) 0.6926(14) 0.3694(5) 0.036(3) Uiso 1 1 d . . .
H27 H 0.5355 0.5976 0.3647 0.044 Uiso 1 1 calc . . .
C28 C 0.5413(4) 0.9493(14) 0.3778(5) 0.039(4) Uiso 1 1 d . . .
H28 H 0.5356 1.0446 0.3801 0.047 Uiso 1 1 calc . . .
C29 C 0.5790(4) 0.8931(12) 0.3816(5) 0.028(3) Uiso 1 1 d . . .
C30 C 0.6975(4) 0.8235(12) 0.3900(5) 0.030(3) Uiso 1 1 d . . .
C31 C 0.7727(4) 0.7566(12) 0.3880(5) 0.026(3) Uiso 1 1 d . . .
C32 C 0.8090(4) 0.7046(13) 0.3845(5) 0.034(3) Uiso 1 1 d . . .
H32 H 0.8148 0.6095 0.3820 0.041 Uiso 1 1 calc . . .
C33 C 0.8097(5) 0.9647(14) 0.3876(6) 0.043(4) Uiso 1 1 d . . .
H33 H 0.8152 1.0606 0.3884 0.051 Uiso 1 1 calc . . .
C34 C 0.7710(4) 0.9033(12) 0.3883(5) 0.023(3) Uiso 1 1 d . . .
C35 C 0.6670(4) 0.7653(12) 0.5155(5) 0.026(3) Uiso 1 1 d . . .
C36 C 0.5909(4) 0.6914(13) 0.5100(5) 0.037(3) Uiso 1 1 d . . .
C37 C 0.5520(4) 0.6343(14) 0.5064(5) 0.040(3) Uiso 1 1 d . . .
H37 H 0.5457 0.5393 0.5021 0.048 Uiso 1 1 calc . . .
C38 C 0.5545(4) 0.8953(14) 0.5180(5) 0.041(4) Uiso 1 1 d . . .
H38 H 0.5495 0.9905 0.5220 0.049 Uiso 1 1 calc . . .
C39 C 0.5907(4) 0.8365(13) 0.5169(5) 0.033(3) Uiso 1 1 d . . .
C40 C 0.7085(4) 0.7678(12) 0.5172(5) 0.027(3) Uiso 1 1 d . . .
C41 C 0.7838(4) 0.6845(13) 0.5190(5) 0.035(3) Uiso 1 1 d . . .
C42 C 0.8210(4) 0.6266(13) 0.5202(5) 0.036(3) Uiso 1 1 d . . .
H42 H 0.8261 0.5309 0.5180 0.043 Uiso 1 1 calc . . .
C43 C 0.8229(5) 0.8837(14) 0.5278(6) 0.042(4) Uiso 1 1 d . . .
H43 H 0.8299 0.9784 0.5301 0.050 Uiso 1 1 calc . . .
C44 C 0.7851(4) 0.8373(12) 0.5254(5) 0.026(3) Uiso 1 1 d . . .
C45 C 0.6788(4) 0.5687(11) 0.6391(4) 0.023(3) Uiso 1 1 d . . .
C46 C 0.6035(4) 0.4903(12) 0.6336(5) 0.030(3) Uiso 1 1 d . . .
C47 C 0.5657(4) 0.4277(13) 0.6297(5) 0.038(3) Uiso 1 1 d . . .
H47 H 0.5606 0.3324 0.6242 0.045 Uiso 1 1 calc . . .
C48 C 0.5639(4) 0.6844(13) 0.6419(5) 0.038(4) Uiso 1 1 d . . .
H48 H 0.5576 0.7786 0.6458 0.046 Uiso 1 1 calc . . .
C49 C 0.6023(4) 0.6333(12) 0.6397(5) 0.027(3) Uiso 1 1 d . . .
C50 C 0.7200(3) 0.5697(10) 0.6416(4) 0.018(3) Uiso 1 1 d . . .
C51 C 0.7961(4) 0.4950(12) 0.6453(5) 0.025(3) Uiso 1 1 d . . .
C52 C 0.8335(4) 0.4383(14) 0.6470(5) 0.042(4) Uiso 1 1 d . . .
H52 H 0.8388 0.3430 0.6438 0.050 Uiso 1 1 calc . . .
C53 C 0.8350(4) 0.6947(13) 0.6579(5) 0.033(3) Uiso 1 1 d . . .
H53 H 0.8413 0.7896 0.6624 0.040 Uiso 1 1 calc . . .
C54 C 0.7961(4) 0.6418(13) 0.6522(5) 0.033(3) Uiso 1 1 d . . .
C55 C 0.6887(4) 0.6689(11) 0.7742(5) 0.027(3) Uiso 1 1 d . . .
C56 C 0.6131(4) 0.6003(13) 0.7715(5) 0.031(3) Uiso 1 1 d . . .
C57 C 0.5752(4) 0.5446(13) 0.7726(5) 0.032(3) Uiso 1 1 d . . .
H57 H 0.5692 0.4491 0.7714 0.038 Uiso 1 1 calc . . .
C58 C 0.5760(4) 0.8005(13) 0.7782(5) 0.032(3) Uiso 1 1 d . . .
H58 H 0.5707 0.8959 0.7810 0.038 Uiso 1 1 calc . . .
C59 C 0.6133(4) 0.7459(12) 0.7750(5) 0.029(3) Uiso 1 1 d . . .
C60 C 0.7294(4) 0.6693(11) 0.7770(5) 0.024(3) Uiso 1 1 d . . .
C61 C 0.8052(4) 0.5936(13) 0.7837(5) 0.035(3) Uiso 1 1 d . . .
C62 C 0.8440(4) 0.5352(14) 0.7869(5) 0.041(4) Uiso 1 1 d . . .
H62 H 0.8495 0.4396 0.7852 0.049 Uiso 1 1 calc . . .
C63 C 0.8454(4) 0.7946(13) 0.7933(5) 0.028(3) Uiso 1 1 d . . .
H63 H 0.8520 0.8895 0.7966 0.034 Uiso 1 1 calc . . .
C64 C 0.8057(4) 0.7417(12) 0.7870(5) 0.030(3) Uiso 1 1 d . . .

loop_
_atom_site_aniso_label
_atom_site_aniso_U_11
_atom_site_aniso_U_22
_atom_site_aniso_U_33
_atom_site_aniso_U_23
_atom_site_aniso_U_13
_atom_site_aniso_U_12
Cu1 0.0243(8) 0.0245(7) 0.0311(9) -0.0010(7) 0.0042(7) 0.0020(6)
Cu2 0.0238(8) 0.0288(8) 0.0311(9) -0.0027(7) 0.0051(7) -0.0006(7)
Cu3 0.0225(7) 0.0337(8) 0.0627(13) 0.0059(8) 0.0037(8) -0.0010(6)
Se1 0.0276(8) 0.0389(8) 0.0330(9) 0.0028(6) 0.0019(7) 0.0028(6)
Se2 0.0277(8) 0.0372(7) 0.0373(9) 0.0074(7) 0.0068(7) 0.0004(6)
Se3 0.0304(9) 0.0474(9) 0.0343(9) 0.0085(7) 0.0085(7) 0.0040(6)
Se4 0.0276(8) 0.0427(8) 0.0343(9) 0.0057(7) 0.0045(7) 0.0013(6)
Se5 0.0252(8) 0.0433(8) 0.0353(9) -0.0090(7) 0.0028(7) 0.0004(6)
Se6 0.0286(9) 0.0448(8) 0.0374(9) -0.0125(7) 0.0078(7) -0.0018(6)
Se7 0.0265(7) 0.0349(7) 0.0343(8) -0.0044(6) 0.0056(6) 0.0012(6)
Se8 0.0283(8) 0.0376(7) 0.0354(9) -0.0074(7) 0.0031(7) -0.0021(6)
Se9 0.0497(10) 0.0358(8) 0.0524(11) 0.0074(7) 0.0030(8) -0.0049(7)
Se10 0.0393(9) 0.0431(9) 0.0837(13) 0.0251(9) 0.0106(8) 0.0052(7)
Se11 0.0439(10) 0.0434(8) 0.0562(11) 0.0069(8) 0.0087(8) 0.0127(7)
Se12 0.0392(9) 0.0363(8) 0.0986(14) -0.0076(9) 0.0021(9) -0.0042(7)
S1 0.025(2) 0.0215(17) 0.038(2) 0.0012(15) 0.0032(17) -0.0013(14)
S2 0.025(2) 0.050(2) 0.059(3) -0.0035(19) 0.0051(19) 0.0025(16)
S3 0.0228(19) 0.0262(17) 0.045(2) -0.0045(16) 0.0056(16) 0.0023(14)
S4 0.022(2) 0.0261(17) 0.037(2) -0.0006(15) 0.0072(17) 0.0022(14)
S5 0.023(2) 0.043(2) 0.067(3) 0.0003(19) 0.008(2) -0.0025(16)
S6 0.028(2) 0.0277(17) 0.046(2) -0.0032(16) 0.0062(17) -0.0027(15)
S7 0.035(2) 0.0298(18) 0.039(2) -0.0053(17) 0.0055(17) -0.0066(16)
S8 0.025(2) 0.067(3) 0.067(3) -0.001(2) 0.011(2) -0.0080(18)
S9 0.024(2) 0.0253(17) 0.039(2) -0.0043(15) 0.0033(16) -0.0028(14)
S10 0.032(2) 0.0259(17) 0.046(2) -0.0075(17) 0.0053(17) -0.0033(16)
S11 0.026(2) 0.046(2) 0.071(3) 0.003(2) 0.008(2) 0.0074(17)
S12 0.0274(19) 0.0286(17) 0.044(2) -0.0019(17) 0.0010(17) -0.0001(15)
S13 0.031(2) 0.0240(17) 0.059(3) 0.0017(16) 0.0095(18) 0.0007(14)
S14 0.027(2) 0.043(2) 0.074(3) 0.009(2) 0.009(2) -0.0034(16)
S15 0.0241(19) 0.0286(17) 0.036(2) -0.0007(16) 0.0036(16) -0.0012(15)
S16 0.028(2) 0.0288(18) 0.057(3) 0.0014(17) 0.0061(18) 0.0057(14)
S17 0.028(2) 0.053(2) 0.061(3) 0.000(2) 0.006(2) 0.0037(17)
S18 0.028(2) 0.0275(18) 0.044(2) 0.0010(16) 0.0079(18) 0.0036(15)
S19 0.0229(18) 0.0275(17) 0.043(2) -0.0025(16) 0.0047(16) -0.0004(15)
S20 0.025(2) 0.041(2) 0.064(3) 0.0041(19) 0.013(2) 0.0011(16)
S21 0.029(2) 0.0199(16) 0.041(2) 0.0032(16) 0.0012(18) -0.0016(15)
S22 0.0258(18) 0.0241(17) 0.046(2) 0.0031(16) 0.0054(17) -0.0001(14)
S23 0.024(2) 0.045(2) 0.058(3) -0.0031(19) 0.0087(19) 0.0002(16)
S24 0.029(2) 0.0242(17) 0.050(3) 0.0007(17) 0.0072(19) 0.0022(15)
N1 0.038(8) 0.064(8) 0.044(8) 0.005(6) 0.016(7) -0.005(6)
N2 0.035(8) 0.057(8) 0.051(9) 0.012(7) 0.011(7) 0.001(6)
N3 0.030(8) 0.059(8) 0.059(9) 0.016(7) 0.020(7) 0.004(6)
N4 0.021(7) 0.078(9) 0.054(9) 0.016(7) 0.004(6) 0.003(6)
N5 0.036(8) 0.060(8) 0.042(8) -0.019(7) 0.006(6) 0.000(6)
N6 0.038(8) 0.058(8) 0.038(8) -0.019(6) 0.001(6) 0.007(6)
N7 0.028(7) 0.040(7) 0.049(8) -0.016(6) 0.020(6) -0.004(5)
N8 0.022(7) 0.051(7) 0.067(10) -0.013(7) 0.002(7) -0.009(5)
N9 0.048(9) 0.078(9) 0.059(10) 0.025(8) 0.020(7) -0.003(7)
N10 0.025(8) 0.090(10) 0.093(12) 0.056(10) 0.008(7) 0.017(7)
N11 0.020(8) 0.117(12) 0.083(12) 0.005(10) 0.001(7) 0.005(8)
N12 0.015(7) 0.095(10) 0.102(12) -0.035(9) 0.008(7) 0.023(7)

loop_
_atom_type_symbol
_atom_type_description
_atom_type_scat_dispersion_real
_atom_type_scat_dispersion_imag
_atom_type_scat_source
C C 0.0033 0.0016 'International Tables Vol C Tables 4.2.6.8 and 6.1.1.4'
H H 0.0000 0.0000 'International Tables Vol C Tables 4.2.6.8 and 6.1.1.4'
N N 0.0061 0.0033 'International Tables Vol C Tables 4.2.6.8 and 6.1.1.4'
S S 0.1246 0.1234 'International Tables Vol C Tables 4.2.6.8 and 6.1.1.4'
Cu Cu 0.3201 1.2651 'International Tables Vol C Tables 4.2.6.8 and 6.1.1.4'
Se Se -0.0929 2.2259 'International Tables Vol C Tables 4.2.6.8 and 6.1.1.4'

loop_
_geom_angle_atom_site_label_1
_geom_angle_atom_site_label_2
_geom_angle_atom_site_label_3
_geom_angle
_geom_angle_site_symmetry_1
_geom_angle_site_symmetry_3
_geom_angle_publ_flag
Se1 Cu1 Se2 92.43(8) . . ?
Se1 Cu1 Se3 85.94(8) . . ?
Se2 Cu1 Se3 177.01(9) . . ?
Se1 Cu1 Se4 178.21(9) . . ?
Se2 Cu1 Se4 88.07(8) . . ?
Se3 Cu1 Se4 93.64(7) . . ?
Se8 Cu2 Se7 92.49(8) . . ?
Se8 Cu2 Se6 85.73(7) . . ?
Se7 Cu2 Se6 178.15(9) . . ?
Se8 Cu2 Se5 178.66(10) . . ?
Se7 Cu2 Se5 88.63(7) . . ?
Se6 Cu2 Se5 93.16(7) . . ?
Se12 Cu3 Se11 93.56(10) . . ?
Se12 Cu3 Se9 178.32(11) . . ?
Se11 Cu3 Se9 85.62(8) . . ?
Se12 Cu3 Se10 87.90(9) . . ?
Se11 Cu3 Se10 178.16(11) . . ?
Se9 Cu3 Se10 92.95(9) . . ?
C1 Se1 Cu1 102.4(4) . . ?
C2 Se2 Cu1 102.4(5) . . ?
C5 Se3 Cu1 102.0(4) . . ?
C6 Se4 Cu1 101.3(4) . . ?
C9 Se5 Cu2 101.4(4) . . ?
C10 Se6 Cu2 101.4(5) . . ?
C13 Se7 Cu2 103.0(5) . . ?
C14 Se8 Cu2 103.1(4) . . ?
C17 Se9 Cu3 101.0(5) . . ?
C18 Se10 Cu3 102.1(4) . . ?
C21 Se11 Cu3 101.7(4) . . ?
C22 Se12 Cu3 101.7(5) . . ?
C26 S1 C25 95.3(6) . . ?
C27 S2 C28 92.9(7) . . ?
C25 S3 C29 95.8(6) . . ?
C30 S4 C31 95.3(6) . . ?
C33 S5 C32 93.7(7) . . ?
C34 S6 C30 94.4(6) . . ?
C35 S7 C36 96.0(6) . . ?
C37 S8 C38 94.2(7) . . ?
C35 S9 C39 95.8(6) . . ?
C41 S10 C40 95.6(6) . . ?
C42 S11 C43 93.2(7) . . ?
C40 S12 C44 96.7(6) . . ?
C46 S13 C45 94.4(6) . . ?
C48 S14 C47 93.1(7) . . ?
C49 S15 C45 95.9(6) . . ?
C50 S16 C51 96.1(5) . . ?
C53 S17 C52 92.5(7) . . ?
C54 S18 C50 94.7(6) . . ?
C55 S19 C56 94.3(6) . . ?
C58 S20 C57 93.0(7) . . ?
C59 S21 C55 95.3(6) . . ?
C61 S22 C60 94.6(6) . . ?
C63 S23 C62 93.8(7) . . ?
C64 S24 C60 96.2(6) . . ?
C4 N1 C1 113.2(13) . . ?
C3 N2 C2 111.9(13) . . ?
C5 N3 C8 114.4(13) . . ?
C7 N4 C6 115.2(13) . . ?
C12 N5 C9 112.4(12) . . ?
C11 N6 C10 112.4(13) . . ?
C13 N7 C16 115.6(12) . . ?
C14 N8 C15 112.3(13) . . ?
C17 N9 C20 115.0(14) . . ?
C19 N10 C18 112.3(14) . . ?
C21 N11 C24 115.5(16) . . ?
C22 N12 C23 114.1(15) . . ?
C2 C1 N1 125.0(14) . . ?
C2 C1 Se1 120.5(10) . . ?
N1 C1 Se1 114.4(11) . . ?
C1 C2 N2 121.4(12) . . ?
C1 C2 Se2 121.9(11) . . ?
N2 C2 Se2 116.6(10) . . ?
C4 C3 N2 126.5(16) . . ?
N1 C4 C3 121.8(14) . . ?
N3 C5 C6 124.5(13) . . ?
N3 C5 Se3 115.0(10) . . ?
C6 C5 Se3 120.5(11) . . ?
N4 C6 C5 120.6(13) . . ?
N4 C6 Se4 117.2(10) . . ?
C5 C6 Se4 122.2(10) . . ?
N4 C7 C8 123.0(15) . . ?
N3 C8 C7 122.1(16) . . ?
C10 C9 N5 124.3(13) . . ?
C10 C9 Se5 121.1(10) . . ?
N5 C9 Se5 114.6(9) . . ?
C9 C10 N6 123.3(12) . . ?
C9 C10 Se6 122.5(11) . . ?
N6 C10 Se6 114.1(10) . . ?
C12 C11 N6 121.9(17) . . ?
N5 C12 C11 125.4(16) . . ?
N7 C13 C14 123.1(12) . . ?
N7 C13 Se7 116.5(10) . . ?
C14 C13 Se7 120.4(10) . . ?
N8 C14 C13 121.8(13) . . ?
N8 C14 Se8 117.3(10) . . ?
C13 C14 Se8 120.9(10) . . ?
C16 C15 N8 127.5(14) . . ?
C15 C16 N7 119.7(15) . . ?
C18 C17 N9 121.5(15) . . ?
C18 C17 Se9 124.3(12) . . ?
N9 C17 Se9 114.2(11) . . ?
C17 C18 N10 124.3(15) . . ?
C17 C18 Se10 119.0(12) . . ?
N10 C18 Se10 116.6(11) . . ?
C20 C19 N10 124.0(18) . . ?
C19 C20 N9 122.8(17) . . ?
N11 C21 C22 124.2(15) . . ?
N11 C21 Se11 117.1(11) . . ?
C22 C21 Se11 118.7(11) . . ?
N12 C22 C21 118.7(15) . . ?
N12 C22 Se12 117.4(12) . . ?
C21 C22 Se12 124.0(12) . . ?
C24 C23 N12 126.2(19) . . ?
C23 C24 N11 121(2) . . ?
C30 C25 S1 122.5(9) . . ?
C30 C25 S3 121.2(9) . . ?
S1 C25 S3 116.3(7) . . ?
C27 C26 C29 111.6(11) . . ?
C27 C26 S1 131.0(10) . . ?
C29 C26 S1 117.3(9) . . ?
C26 C27 S2 111.4(10) . . ?
C29 C28 S2 109.1(10) . . ?
C28 C29 C26 114.9(11) . . ?
C28 C29 S3 129.9(10) . . ?
C26 C29 S3 115.2(9) . . ?
C25 C30 S4 121.4(9) . . ?
C25 C30 S6 121.1(9) . . ?
S4 C30 S6 117.5(8) . . ?
C32 C31 C34 114.8(11) . . ?
C32 C31 S4 129.9(10) . . ?
C34 C31 S4 115.1(9) . . ?
C31 C32 S5 110.1(10) . . ?
C34 C33 S5 108.9(10) . . ?
C33 C34 C31 112.5(11) . . ?
C33 C34 S6 129.9(10) . . ?
C31 C34 S6 117.4(9) . . ?
C40 C35 S7 122.9(9) . . ?
C40 C35 S9 121.2(9) . . ?
S7 C35 S9 115.9(7) . . ?
C37 C36 C39 112.4(12) . . ?
C37 C36 S7 130.6(10) . . ?
C39 C36 S7 117.1(10) . . ?
C36 C37 S8 109.3(10) . . ?
C39 C38 S8 107.4(10) . . ?
C38 C39 C36 116.7(13) . . ?
C38 C39 S9 128.0(10) . . ?
C36 C39 S9 115.2(10) . . ?
C35 C40 S12 123.7(9) . . ?
C35 C40 S10 119.0(9) . . ?
S12 C40 S10 117.2(7) . . ?
C42 C41 C44 113.6(12) . . ?
C42 C41 S10 131.2(10) . . ?
C44 C41 S10 115.2(9) . . ?
C41 C42 S11 109.9(10) . . ?
C44 C43 S11 112.6(10) . . ?
C43 C44 C41 110.7(12) . . ?
C43 C44 S12 134.0(10) . . ?
C41 C44 S12 115.2(9) . . ?
C50 C45 S15 123.5(8) . . ?
C50 C45 S13 120.7(8) . . ?
S15 C45 S13 115.8(7) . . ?
C47 C46 C49 113.7(12) . . ?
C47 C46 S13 128.0(10) . . ?
C49 C46 S13 118.3(10) . . ?
C46 C47 S14 109.4(9) . . ?
C49 C48 S14 109.7(10) . . ?
C48 C49 C46 114.0(12) . . ?
C48 C49 S15 130.4(10) . . ?
C46 C49 S15 115.6(10) . . ?
C45 C50 S16 121.5(8) . . ?
C45 C50 S18 122.3(8) . . ?
S16 C50 S18 116.2(7) . . ?
C52 C51 C54 114.7(11) . . ?
C52 C51 S16 130.2(10) . . ?
C54 C51 S16 115.1(9) . . ?
C51 C52 S17 109.8(10) . . ?
C54 C53 S17 111.6(10) . . ?
C53 C54 C51 111.5(12) . . ?
C53 C54 S18 130.7(10) . . ?
C51 C54 S18 117.7(9) . . ?
C60 C55 S19 122.5(9) . . ?
C60 C55 S21 120.8(9) . . ?
S19 C55 S21 116.6(7) . . ?
C57 C56 C59 112.9(12) . . ?
C57 C56 S19 129.2(10) . . ?
C59 C56 S19 117.9(10) . . ?
C56 C57 S20 110.0(9) . . ?
C59 C58 S20 110.8(10) . . ?
C58 C59 C56 113.4(12) . . ?
C58 C59 S21 131.2(10) . . ?
C56 C59 S21 115.5(9) . . ?
C55 C60 S24 123.0(9) . . ?
C55 C60 S22 121.5(9) . . ?
S24 C60 S22 115.3(7) . . ?
C62 C61 C64 113.6(12) . . ?
C62 C61 S22 129.2(10) . . ?
C64 C61 S22 117.2(10) . . ?
C61 C62 S23 109.8(10) . . ?
C64 C63 S23 110.8(9) . . ?
C63 C64 C61 112.0(11) . . ?
C63 C64 S24 131.8(10) . . ?
C61 C64 S24 116.1(9) . . ?

loop_
_geom_bond_atom_site_label_1
_geom_bond_atom_site_label_2
_geom_bond_distance
_geom_bond_site_symmetry_2
_geom_bond_publ_flag
Cu1 Se1 2.292(2) . ?
Cu1 Se2 2.295(2) . ?
Cu1 Se3 2.296(2) . ?
Cu1 Se4 2.309(2) . ?
Cu2 Se8 2.294(2) . ?
Cu2 Se7 2.297(2) . ?
Cu2 Se6 2.302(2) . ?
Cu2 Se5 2.306(2) . ?
Cu3 Se12 2.291(2) . ?
Cu3 Se11 2.293(2) . ?
Cu3 Se9 2.302(2) . ?
Cu3 Se10 2.309(3) . ?
Se1 C1 1.920(15) . ?
Se2 C2 1.894(13) . ?
Se3 C5 1.900(13) . ?
Se4 C6 1.889(14) . ?
Se5 C9 1.912(14) . ?
Se6 C10 1.898(13) . ?
Se7 C13 1.884(13) . ?
Se8 C14 1.877(14) . ?
Se9 C17 1.892(15) . ?
Se10 C18 1.924(15) . ?
Se11 C21 1.892(14) . ?
Se12 C22 1.817(16) . ?
S1 C26 1.736(12) . ?
S1 C25 1.740(12) . ?
S2 C27 1.703(14) . ?
S2 C28 1.721(14) . ?
S3 C25 1.745(12) . ?
S3 C29 1.747(13) . ?
S4 C30 1.725(12) . ?
S4 C31 1.745(13) . ?
S5 C33 1.695(15) . ?
S5 C32 1.741(14) . ?
S6 C34 1.732(13) . ?
S6 C30 1.733(12) . ?
S7 C35 1.737(12) . ?
S7 C36 1.740(14) . ?
S8 C37 1.698(14) . ?
S8 C38 1.759(14) . ?
S9 C35 1.751(12) . ?
S9 C39 1.764(14) . ?
S10 C41 1.743(13) . ?
S10 C40 1.757(12) . ?
S11 C42 1.705(13) . ?
S11 C43 1.714(15) . ?
S12 C40 1.716(12) . ?
S12 C44 1.737(13) . ?
S13 C46 1.746(13) . ?
S13 C45 1.757(11) . ?
S14 C48 1.717(14) . ?
S14 C47 1.718(14) . ?
S15 C49 1.745(13) . ?
S15 C45 1.749(12) . ?
S16 C50 1.739(11) . ?
S16 C51 1.743(12) . ?
S17 C53 1.708(13) . ?
S17 C52 1.735(14) . ?
S18 C54 1.731(14) . ?
S18 C50 1.761(11) . ?
S19 C55 1.745(12) . ?
S19 C56 1.751(14) . ?
S20 C58 1.692(14) . ?
S20 C57 1.712(13) . ?
S21 C59 1.752(13) . ?
S21 C55 1.754(12) . ?
S22 C61 1.733(14) . ?
S22 C60 1.773(12) . ?
S23 C63 1.711(13) . ?
S23 C62 1.718(14) . ?
S24 C64 1.717(13) . ?
S24 C60 1.748(12) . ?
N1 C4 1.31(2) . ?
N1 C1 1.371(18) . ?
N2 C3 1.350(19) . ?
N2 C2 1.355(18) . ?
N3 C5 1.322(18) . ?
N3 C8 1.352(19) . ?
N4 C7 1.34(2) . ?
N4 C6 1.349(16) . ?
N5 C12 1.34(2) . ?
N5 C9 1.356(16) . ?
N6 C11 1.37(2) . ?
N6 C10 1.388(19) . ?
N7 C13 1.331(17) . ?
N7 C16 1.380(18) . ?
N8 C14 1.332(16) . ?
N8 C15 1.39(2) . ?
N9 C17 1.346(19) . ?
N9 C20 1.35(2) . ?
N10 C19 1.35(2) . ?
N10 C18 1.366(19) . ?
N11 C21 1.335(19) . ?
N11 C24 1.37(2) . ?
N12 C22 1.379(19) . ?
N12 C23 1.38(2) . ?
C1 C2 1.329(18) . ?
C3 C4 1.33(2) . ?
C5 C6 1.384(18) . ?
C7 C8 1.37(2) . ?
C9 C10 1.332(17) . ?
C11 C12 1.35(2) . ?
C13 C14 1.398(18) . ?
C15 C16 1.29(2) . ?
C17 C18 1.339(18) . ?
C19 C20 1.33(2) . ?
C21 C22 1.413(19) . ?
C23 C24 1.30(2) . ?
C25 C30 1.372(17) . ?
C26 C27 1.345(17) . ?
C26 C29 1.420(16) . ?
C28 C29 1.342(18) . ?
C31 C32 1.312(17) . ?
C31 C34 1.414(16) . ?
C33 C34 1.407(18) . ?
C35 C40 1.358(16) . ?
C36 C37 1.383(18) . ?
C36 C39 1.410(17) . ?
C38 C39 1.324(18) . ?
C41 C42 1.342(17) . ?
C41 C44 1.481(16) . ?
C43 C44 1.313(19) . ?
C45 C50 1.345(14) . ?
C46 C47 1.373(18) . ?
C46 C49 1.388(16) . ?
C48 C49 1.362(19) . ?
C51 C52 1.341(17) . ?
C51 C54 1.426(17) . ?
C53 C54 1.363(18) . ?
C55 C60 1.328(16) . ?
C56 C57 1.359(18) . ?
C56 C59 1.404(17) . ?
C58 C59 1.349(18) . ?
C61 C62 1.384(18) . ?
C61 C64 1.428(17) . ?
C63 C64 1.386(17) . ?
